data_1574445
loop_
_publ_author_name
'Metherall, Jessica P.'
'Corner, Philip A.'
'McCabe, James F.'
'Probert, Michael R.'
'Hall, Michael J.'

_publ_section_title
;
 High-throughput encapsulated nanodroplet screening for accelerated
 co-crystal discovery
;
_journal_issue 22
_journal_name_full 'Chemical Science'
_journal_page_first 9843
_journal_page_last 9853
_journal_paper_doi 10.1039/D4SC07556K
_journal_volume 16
_journal_year 2025
_chemical_formula_moiety 'C11 H8 O3, C6 H6 N'
_chemical_formula_sum 'C17 H14 N O3'
_chemical_formula_weight 280.29
_chemical_name_systematic '3-hydroxy-2-naphthoic acid_1,2-bis(4-pyridyl)ethane'
_space_group_crystal_system monoclinic
_space_group_IT_number 14
_space_group_name_Hall '-P 2ybc'
_space_group_name_H-M_alt 'P 1 21/c 1'
_atom_sites_solution_hydrogens mixed
_atom_sites_solution_primary dual
_audit_block_doi 10.5517/ccdc.csd.cc2kmc5r
_audit_creation_date 2024-07-16
_audit_creation_method
;
Olex2 1.5
(compiled 2024.02.16 svn.r378c4104 for OlexSys, GUI svn.r6928)
;
_audit_update_record
;
2024-07-18 deposited with the CCDC.	2025-04-22 downloaded from the CCDC.
;
_cell_angle_alpha 90
_cell_angle_beta 107.861(4)
_cell_angle_gamma 90
_cell_formula_units_Z 4
_cell_length_a 10.6221(4)
_cell_length_b 11.3226(3)
_cell_length_c 11.5995(5)
_cell_measurement_reflns_used 4911
_cell_measurement_temperature 149.99(10)
_cell_measurement_theta_max 75.1390
_cell_measurement_theta_min 4.3690
_cell_volume 1327.83(9)
_computing_cell_refinement 'CrysAlisPro 1.171.42.90a (Rigaku OD, 2023)'
_computing_data_collection 'CrysAlisPro 1.171.42.90a (Rigaku OD, 2023)'
_computing_data_reduction 'CrysAlisPro 1.171.42.90a (Rigaku OD, 2023)'
_computing_molecular_graphics 'Olex2 1.5 (Dolomanov et al., 2009)'
_computing_publication_material 'Olex2 1.5 (Dolomanov et al., 2009)'
_computing_structure_refinement 'SHELXL 2018/3 (Sheldrick, 2015)'
_computing_structure_solution 'SHELXT 2018/2 (Sheldrick, 2018)'
_diffrn_ambient_environment N~2~
_diffrn_ambient_temperature 149.99(10)
_diffrn_detector 'Hybrid Pixel Array Detector'
_diffrn_detector_area_resol_mean 10.0000
_diffrn_detector_type 'HyPix-Arc 100'
_diffrn_measured_fraction_theta_full 0.999
_diffrn_measured_fraction_theta_max 0.945
_diffrn_measurement_details
;
List of Runs (angles in degrees, time in seconds):

  # Type    Start    End  Width  t~exp~   \w     \q     \k     \f   Frames
#--------------------------------------------------------------------------
  1  \w    -32.00  35.00   0.50    4.20    --  -43.37  52.00  78.00  134
  2  \w   -104.00 -75.00   0.50    4.20    --  -43.37 -52.00 -66.00   58
  3  \w     67.00  94.00   0.50    4.20    --   44.56  52.00  78.00   54
  4  \w     -1.00  39.00   0.50    4.20    --   44.56 -52.00 -66.00   80
  5  \w   -157.00-130.00   0.50    4.20    --  -88.13 -52.00 -66.00   54
  6  \w     94.00 173.00   0.50    4.20    --  100.88  52.00  78.00  158
  7  \w      3.00  37.00   0.50    4.20    --  -43.37  38.00-150.00   68
  8  \w    -74.00 -48.00   0.50    4.20    --  -43.37 -52.00 -66.00   52
  9  \w    -66.00 -39.00   0.50    4.20    --  -43.37 125.00-150.00   54
 10  \w    -49.00 -13.00   0.50    4.20    --  -43.37 125.00-180.00   72
 11  \w     33.00  60.00   0.50    4.20    --   44.56  38.00-120.00   54
 12  \w     35.00 125.00   0.50    4.20    --   50.00  40.00 -81.10  180
 13  \w     37.00  86.00   0.50    4.20    --   50.00  50.00 172.90   98
 14  \w     61.00 112.00   0.50    4.20    --   74.00  48.00-154.21  102
 15  \w   -160.00-131.00   0.50    4.20    --  -86.00 -52.00 107.95   58
 16  \w   -100.00 -74.00   0.50    4.20    --  -88.13 -45.00-180.00   52
 17  \w   -113.00 -76.00   0.50    4.20    --  -88.13 -45.00 150.00   74
 18  \w   -164.00 -88.00   0.50    4.20    --  -88.13 -61.00  30.00  152
 19  \w   -107.00 -74.00   0.50    4.20    --  -88.13 -45.00-150.00   66
 20  \w    -40.00 -15.00   0.50    4.20    --  -88.13  61.00-120.00   50
 21  \w   -141.00 -76.00   0.50    4.20    --  -88.13 -45.00 120.00  130
 22  \w    -41.00 -12.00   0.50    4.20    --  -88.13  61.00 150.00   58
 23  \w    -44.00 -15.00   0.50    4.20    --  -88.13  61.00  60.00   58
 24  \w   -109.00 -83.00   0.50    4.20    --  -94.50 -57.00 179.40   52
 25  \w   -108.00 -83.00   0.50    4.20    --  -94.50 -56.00 154.33   50
 26  \w   -113.00 -86.00   0.50    4.20    --  -94.50 -53.00-175.40   54
 27  \w   -109.00 -80.00   0.50    4.20    --  -94.50 -48.00-152.13   58
 28  \w   -131.00 -80.00   0.50    4.20    --  -94.50 -52.00 139.85  102
 29  \w   -118.00 -81.00   0.50    4.20    --  -94.50 -46.00 143.85   74
 30  \w   -171.00 -83.00   0.50    4.20    --  -94.50 -54.00-156.01  176
 31  \w     90.00 115.00   0.50    4.20    --  100.88  45.00-150.00   50
 32  \w     26.00  55.00   0.50    4.20    --  100.88 -61.00 -60.00   58
 33  \w    109.00 145.00   0.50    4.20    --  100.88  61.00 -30.00   72
 34  \w    126.00 165.00   0.50    4.20    --  100.88  45.00-150.00   78
 35  \w    128.00 169.00   0.50    4.20    --  100.88  77.00   0.00   82
 36  \w     25.00  50.00   0.50    4.20    --  100.88 -61.00   0.00   50
 37  \w     25.00  50.00   0.50    4.20    --  100.88 -61.00-180.00   50
 38  \w     25.00  50.00   0.50    4.20    --  100.88 -61.00  90.00   50
 39  \w     30.00  55.00   0.50    4.20    --  100.88 -61.00-120.00   50
 40  \w     42.00  68.00   0.50    4.20    --  109.87 -77.00   0.00   52
 41  \w     66.00  93.00   0.50    4.20    --  109.87  15.00-180.00   54
 42  \w     61.00 141.00   0.50    4.20    --  109.87  15.00  60.00  160
 43  \w     41.00  73.00   0.50    4.20    --  109.87 -77.00-120.00   64
 44  \w     44.00  75.00   0.50    4.20    --  109.87 -77.00 150.00   62
 45  \w    128.00 175.00   0.50    4.20    --  109.87  77.00 120.00   94
 46  \w    116.00 178.00   0.50    4.20    --  109.87  45.00-180.00  124
 47  \w     41.00  76.00   0.50    4.20    --  109.87 -77.00 -90.00   70
;
_diffrn_measurement_device 'four-circle diffractometer'
_diffrn_measurement_device_type 'XtaLAB Synergy, Dualflex, HyPix-Arc 100'
_diffrn_measurement_method '\w scans'
_diffrn_orient_matrix_type 'CrysAlisPro convention (1999,Acta A55,543-557)'
_diffrn_orient_matrix_UB_11 0.0693846000
_diffrn_orient_matrix_UB_12 -0.0849708000
_diffrn_orient_matrix_UB_13 -0.0646938000
_diffrn_orient_matrix_UB_21 -0.1284581000
_diffrn_orient_matrix_UB_22 -0.0100420000
_diffrn_orient_matrix_UB_23 -0.1069072000
_diffrn_orient_matrix_UB_31 0.0436350000
_diffrn_orient_matrix_UB_32 0.1056949000
_diffrn_orient_matrix_UB_33 -0.0622750000
_diffrn_radiation_monochromator mirror
_diffrn_radiation_probe x-ray
_diffrn_radiation_type 'Cu K\a'
_diffrn_radiation_wavelength 1.54184
_diffrn_reflns_av_R_equivalents 0.0350
_diffrn_reflns_av_unetI/netI 0.0247
_diffrn_reflns_Laue_measured_fraction_full 0.999
_diffrn_reflns_Laue_measured_fraction_max 0.945
_diffrn_reflns_limit_h_max 13
_diffrn_reflns_limit_h_min -12
_diffrn_reflns_limit_k_max 13
_diffrn_reflns_limit_k_min -13
_diffrn_reflns_limit_l_max 13
_diffrn_reflns_limit_l_min -13
_diffrn_reflns_number 13885
_diffrn_reflns_point_group_measured_fraction_full 0.999
_diffrn_reflns_point_group_measured_fraction_max 0.945
_diffrn_reflns_theta_full 67.684
_diffrn_reflns_theta_max 76.377
_diffrn_reflns_theta_min 5.597
_diffrn_source 'micro-focus sealed X-ray tube'
_diffrn_source_target Cu
_diffrn_source_type 'PhotonJet (Cu) X-ray Source'
_exptl_absorpt_coefficient_mu 0.790
_exptl_absorpt_correction_T_max 1.00000
_exptl_absorpt_correction_T_min 0.59822
_exptl_absorpt_correction_type multi-scan
_exptl_absorpt_process_details
;
CrysAlisPro 1.171.42.90a (Rigaku Oxford Diffraction, 2023)
Empirical absorption correction using spherical harmonics,
implemented in SCALE3 ABSPACK scaling algorithm.
;
_exptl_crystal_colour 'clear light colourless'
_exptl_crystal_colour_lustre clear
_exptl_crystal_colour_modifier light
_exptl_crystal_colour_primary colourless
_exptl_crystal_density_diffrn 1.402
_exptl_crystal_description block
_exptl_crystal_F_000 588
_exptl_crystal_preparation
;
Crystallised from a saturated solution of 3-hydroxy-2-
naphthoic acid, 4,4'-bipyridne and 1,2-bis(4-
pyridyl)ethane (2:1:2) in DMF and mineral oil.
;
_exptl_crystal_recrystallization_method 'High-throughput screening via the ENaCt protocol using SPT Labtech mosquito.'
_exptl_crystal_size_max 0.48
_exptl_crystal_size_mid 0.23
_exptl_crystal_size_min 0.11
_refine_diff_density_max 0.449
_refine_diff_density_min -0.280
_refine_diff_density_rms 0.042
_refine_ls_extinction_method none
_refine_ls_goodness_of_fit_ref 1.147
_refine_ls_hydrogen_treatment mixed
_refine_ls_matrix_type full
_refine_ls_number_parameters 196
_refine_ls_number_reflns 2640
_refine_ls_number_restraints 154
_refine_ls_restrained_S_all 1.125
_refine_ls_R_factor_all 0.0641
_refine_ls_R_factor_gt 0.0551
_refine_ls_shift/su_max 0.000
_refine_ls_shift/su_mean 0.000
_refine_ls_structure_factor_coef Fsqd
_refine_ls_weighting_details 'w=1/[\s^2^(Fo^2^)+(0.0573P)^2^+0.6308P] where P=(Fo^2^+2Fc^2^)/3'
_refine_ls_weighting_scheme calc
_refine_ls_wR_factor_gt 0.1318
_refine_ls_wR_factor_ref 0.1366
_reflns_Friedel_coverage 0.000
_reflns_number_gt 2348
_reflns_number_total 2640
_reflns_threshold_expression 'I > 2\s(I)'
_cod_data_source_file d4sc07556k2.cif
_cod_data_source_block 3-hydroxy-2-naphthoicacid_12-bis4-pyridylethane
_cod_depositor_comments 'Adding full bibliography for 1574434--1574463.cif.'
_cod_database_code 1574445
_shelx_shelxl_version_number 2018/3
_chemical_oxdiff_formula 'C H N O'
_chemical_oxdiff_usercomment DMF
_shelx_space_group_comment
;
The symmetry employed for this shelxl refinement is uniquely defined
by the following loop, which should always be used as a source of
symmetry information in preference to the above space-group names.
They are only intended as comments.
;
_shelx_estimated_absorpt_t_max 0.918
_shelx_estimated_absorpt_t_min 0.703
_olex2_refinement_description
;
1. Fixed Uiso
 At 1.2 times of:
  All C(H) groups, All C(H,H) groups, All O(H) groups
2. Restrained distances
 O2B-H2B
 0.9 with sigma of 0.02
3. Rigid body (RIGU) restrains
 All non-hydrogen atoms
 with sigma for 1-2 distances of 0.004 and sigma for 1-3 distances of 0.004
4.a Secondary CH2 refined with riding coordinates:
 C6A(H6AA,H6AB)
4.b Aromatic/amide H refined with riding coordinates:
 C1B(H1BA), C2A(H2A), C3A(H3A), C4A(H4A), C4B(H4B), C5A(H5A), C6B(H6B),
 C7B(H7B), C8B(H8B), C9B(H9B)
;
_olex2_exptl_crystal_mounting_method
'Crystal mounted using inert oil from the encapsulation crystallisation technique onto a MiTeGen Kapton micromount.'
_olex2_submission_original_sample_id '3-hydroxy-2-naphthoic acid_1,2-bis(4-pyridyl)ethane'
_olex2_submission_special_instructions 'No special instructions were received'
_oxdiff_exptl_absorpt_empirical_details
;
Empirical correction (ABSPACK) includes:
- Absorption correction using spherical harmonics
- Frame scaling
;
_oxdiff_exptl_absorpt_empirical_full_max 1.758
_oxdiff_exptl_absorpt_empirical_full_min 0.639

loop_
_space_group_symop_operation_xyz
'x, y, z'
'-x, y+1/2, -z+1/2'
'-x, -y, -z'
'x, -y-1/2, z-1/2'

loop_
_atom_site_label
_atom_site_type_symbol
_atom_site_fract_x
_atom_site_fract_y
_atom_site_fract_z
_atom_site_U_iso_or_equiv
_atom_site_adp_type
_atom_site_occupancy
_atom_site_site_symmetry_order
_atom_site_calc_flag
_atom_site_refinement_flags_posn
_atom_site_refinement_flags_adp
_atom_site_refinement_flags_occupancy
_atom_site_disorder_assembly
_atom_site_disorder_group
O1B O 0.84487(15) 0.20885(13) 0.05537(14) 0.0436(4) Uani 1 1 d . . . . .
H1B H 0.757(3) 0.236(2) 0.059(2) 0.052 Uiso 1 1 d . U . . .
O2B O 0.71097(13) 0.45994(12) 0.24905(13) 0.0397(4) Uani 1 1 d D . . . .
H2B H 0.6096(16) 0.476(2) 0.214(2) 0.048 Uiso 1 1 d D U . . .
O3B O 0.66190(13) 0.31665(12) 0.11053(14) 0.0416(4) Uani 1 1 d . . . . .
N1A N 0.46059(15) 0.49861(14) 0.16479(14) 0.0329(4) Uani 1 1 d . . . . .
C1A C 0.18721(18) 0.52043(16) 0.08784(17) 0.0301(4) Uani 1 1 d . . . . .
C1B C 0.97907(19) 0.39639(16) 0.32190(17) 0.0319(4) Uani 1 1 d . . . . .
H1BA H 0.949649 0.450401 0.370832 0.038 Uiso 1 1 calc R U . . .
C2A C 0.25096(19) 0.43875(17) 0.03537(18) 0.0341(4) Uani 1 1 d . . . . .
H2A H 0.200765 0.389290 -0.028353 0.041 Uiso 1 1 calc R U . . .
C2B C 0.88721(19) 0.34446(16) 0.22493(18) 0.0316(4) Uani 1 1 d . . . . .
C3A C 0.38658(19) 0.42960(17) 0.07574(18) 0.0346(4) Uani 1 1 d . . . . .
H3A H 0.428844 0.373021 0.039646 0.042 Uiso 1 1 calc R U . . .
C3B C 0.93187(19) 0.26102(16) 0.15275(18) 0.0339(4) Uani 1 1 d . . . . .
C4A C 0.4015(2) 0.57954(17) 0.21494(19) 0.0362(5) Uani 1 1 d . . . . .
H4A H 0.454294 0.629640 0.276672 0.043 Uiso 1 1 calc R U . . .
C4B C 1.0637(2) 0.23528(17) 0.17996(19) 0.0367(5) Uani 1 1 d . . . . .
H4B H 1.091832 0.179396 0.131913 0.044 Uiso 1 1 calc R U . . .
C5A C 0.26705(19) 0.59158(17) 0.17924(18) 0.0348(4) Uani 1 1 d . . . . .
H5A H 0.227677 0.648970 0.217083 0.042 Uiso 1 1 calc R U . . .
C5B C 1.15842(19) 0.29001(16) 0.27779(18) 0.0343(4) Uani 1 1 d . . . . .
C6A C 0.04030(17) 0.53566(16) 0.05370(17) 0.0312(4) Uani 1 1 d . . . . .
H6AA H 0.019567 0.620268 0.036208 0.037 Uiso 1 1 calc R U . . .
H6AB H 0.011587 0.514445 0.124560 0.037 Uiso 1 1 calc R U . . .
C6B C 1.2961(2) 0.26831(18) 0.3044(2) 0.0405(5) Uani 1 1 d . . . . .
H6B H 1.326157 0.213053 0.257102 0.049 Uiso 1 1 calc R U . . .
C7B C 1.3856(2) 0.3258(2) 0.3971(2) 0.0452(5) Uani 1 1 d . . . . .
H7B H 1.477399 0.311486 0.412707 0.054 Uiso 1 1 calc R U . . .
C008 C 0.74342(19) 0.37552(17) 0.19254(18) 0.0335(4) Uani 1 1 d . . . . .
C8B C 1.3428(2) 0.4067(2) 0.4703(2) 0.0434(5) Uani 1 1 d . . . . .
H8B H 1.406021 0.445986 0.535038 0.052 Uiso 1 1 calc R U . . .
C9B C 1.2117(2) 0.42848(18) 0.44846(18) 0.0376(5) Uani 1 1 d . . . . .
H9B H 1.184074 0.482068 0.498956 0.045 Uiso 1 1 calc R U . . .
C10B C 1.11537(19) 0.37222(16) 0.35116(18) 0.0328(4) Uani 1 1 d . . . . .

loop_
_atom_site_aniso_label
_atom_site_aniso_U_11
_atom_site_aniso_U_22
_atom_site_aniso_U_33
_atom_site_aniso_U_23
_atom_site_aniso_U_13
_atom_site_aniso_U_12
O1B 0.0427(9) 0.0395(8) 0.0479(9) -0.0102(7) 0.0126(7) -0.0046(6)
O2B 0.0279(7) 0.0397(8) 0.0501(9) -0.0029(6) 0.0097(6) 0.0057(6)
O3B 0.0319(7) 0.0384(8) 0.0504(9) -0.0025(6) 0.0066(6) -0.0020(6)
N1A 0.0309(8) 0.0317(8) 0.0352(9) 0.0006(6) 0.0089(7) 0.0003(6)
C1A 0.0323(10) 0.0274(9) 0.0315(9) 0.0049(7) 0.0114(8) 0.0006(7)
C1B 0.0330(10) 0.0296(9) 0.0356(10) 0.0037(8) 0.0145(8) 0.0016(7)
C2A 0.0338(10) 0.0324(10) 0.0364(10) -0.0032(8) 0.0112(8) -0.0022(8)
C2B 0.0330(10) 0.0265(9) 0.0381(10) 0.0053(7) 0.0148(8) 0.0004(7)
C3A 0.0335(10) 0.0338(10) 0.0383(11) -0.0031(8) 0.0136(8) 0.0021(8)
C3B 0.0378(11) 0.0268(9) 0.0382(11) 0.0023(8) 0.0132(8) -0.0039(7)
C4A 0.0351(11) 0.0345(10) 0.0370(11) -0.0049(8) 0.0083(8) -0.0004(8)
C4B 0.0420(11) 0.0281(9) 0.0451(12) 0.0007(8) 0.0209(9) 0.0026(8)
C5A 0.0344(10) 0.0318(10) 0.0386(11) -0.0052(8) 0.0117(8) 0.0026(8)
C5B 0.0340(10) 0.0286(9) 0.0433(11) 0.0104(8) 0.0164(9) 0.0037(8)
C6A 0.0301(9) 0.0304(9) 0.0342(10) 0.0016(8) 0.0117(8) -0.0004(7)
C6B 0.0377(11) 0.0348(11) 0.0531(13) 0.0105(9) 0.0199(10) 0.0069(8)
C7B 0.0300(11) 0.0486(12) 0.0565(13) 0.0209(10) 0.0127(9) 0.0069(9)
C008 0.0305(10) 0.0325(10) 0.0375(11) 0.0070(8) 0.0103(8) -0.0006(8)
C8B 0.0368(11) 0.0477(12) 0.0417(12) 0.0110(9) 0.0059(9) -0.0045(9)
C9B 0.0367(11) 0.0382(11) 0.0378(11) 0.0050(8) 0.0116(9) -0.0020(8)
C10B 0.0342(10) 0.0296(9) 0.0368(10) 0.0079(8) 0.0141(8) 0.0004(7)

loop_
_atom_type_symbol
_atom_type_description
_atom_type_scat_dispersion_real
_atom_type_scat_dispersion_imag
_atom_type_scat_source
C C 0.0181 0.0091 'International Tables Vol C Tables 4.2.6.8 and 6.1.1.4'
H H 0.0000 0.0000 'International Tables Vol C Tables 4.2.6.8 and 6.1.1.4'
N N 0.0311 0.0180 'International Tables Vol C Tables 4.2.6.8 and 6.1.1.4'
O O 0.0492 0.0322 'International Tables Vol C Tables 4.2.6.8 and 6.1.1.4'

loop_
_citation_id
_citation_doi
_citation_year
1 10.26434/chemrxiv-2024-40s32 2024

loop_
_geom_angle_atom_site_label_1
_geom_angle_atom_site_label_2
_geom_angle_atom_site_label_3
_geom_angle
_geom_angle_site_symmetry_1
_geom_angle_site_symmetry_3
_geom_angle_publ_flag
C3B O1B H1B 104.2(14) . . ?
C008 O2B H2B 109.8(13) . . ?
C4A N1A C3A 119.41(16) . . ?
C2A C1A C5A 116.92(17) . . ?
C2A C1A C6A 124.62(17) . . ?
C5A C1A C6A 118.45(16) . . ?
C2B C1B H1BA 118.9 . . ?
C2B C1B C10B 122.22(18) . . ?
C10B C1B H1BA 118.9 . . ?
C1A C2A H2A 120.0 . . ?
C3A C2A C1A 120.03(18) . . ?
C3A C2A H2A 120.0 . . ?
C1B C2B C3B 118.68(17) . . ?
C1B C2B C008 121.19(17) . . ?
C3B C2B C008 120.12(17) . . ?
N1A C3A C2A 121.59(17) . . ?
N1A C3A H3A 119.2 . . ?
C2A C3A H3A 119.2 . . ?
O1B C3B C2B 120.64(18) . . ?
O1B C3B C4B 119.14(18) . . ?
C4B C3B C2B 120.20(18) . . ?
N1A C4A H4A 119.3 . . ?
N1A C4A C5A 121.45(18) . . ?
C5A C4A H4A 119.3 . . ?
C3B C4B H4B 119.3 . . ?
C3B C4B C5B 121.30(18) . . ?
C5B C4B H4B 119.3 . . ?
C1A C5A H5A 119.7 . . ?
C4A C5A C1A 120.58(18) . . ?
C4A C5A H5A 119.7 . . ?
C4B C5B C6B 122.19(19) . . ?
C4B C5B C10B 119.13(17) . . ?
C6B C5B C10B 118.66(19) . . ?
C1A C6A C6A 115.95(19) . 3_565 ?
C1A C6A H6AA 108.3 . . ?
C1A C6A H6AB 108.3 . . ?
C6A C6A H6AA 108.3 3_565 . ?
C6A C6A H6AB 108.3 3_565 . ?
H6AA C6A H6AB 107.4 . . ?
C5B C6B H6B 119.6 . . ?
C7B C6B C5B 120.8(2) . . ?
C7B C6B H6B 119.6 . . ?
C6B C7B H7B 119.7 . . ?
C6B C7B C8B 120.56(19) . . ?
C8B C7B H7B 119.7 . . ?
O2B C008 C2B 117.78(17) . . ?
O3B C008 O2B 123.81(18) . . ?
O3B C008 C2B 118.41(18) . . ?
C7B C8B H8B 119.9 . . ?
C9B C8B C7B 120.3(2) . . ?
C9B C8B H8B 119.9 . . ?
C8B C9B H9B 119.5 . . ?
C8B C9B C10B 120.9(2) . . ?
C10B C9B H9B 119.5 . . ?
C1B C10B C5B 118.45(18) . . ?
C1B C10B C9B 122.73(18) . . ?
C9B C10B C5B 118.79(18) . . ?

loop_
_geom_bond_atom_site_label_1
_geom_bond_atom_site_label_2
_geom_bond_distance
_geom_bond_site_symmetry_2
_geom_bond_publ_flag
O1B H1B 1.00(3) . ?
O1B C3B 1.356(2) . ?
O2B H2B 1.042(16) . ?
O2B C008 1.265(2) . ?
O3B C008 1.262(2) . ?
N1A C3A 1.341(2) . ?
N1A C4A 1.340(2) . ?
C1A C2A 1.392(3) . ?
C1A C5A 1.393(3) . ?
C1A C6A 1.498(3) . ?
C1B H1BA 0.9500 . ?
C1B C2B 1.375(3) . ?
C1B C10B 1.409(3) . ?
C2A H2A 0.9500 . ?
C2A C3A 1.375(3) . ?
C2B C3B 1.436(3) . ?
C2B C008 1.499(3) . ?
C3A H3A 0.9500 . ?
C3B C4B 1.369(3) . ?
C4A H4A 0.9500 . ?
C4A C5A 1.367(3) . ?
C4B H4B 0.9500 . ?
C4B C5B 1.408(3) . ?
C5A H5A 0.9500 . ?
C5B C6B 1.420(3) . ?
C5B C10B 1.428(3) . ?
C6A C6A 1.511(4) 3_565 ?
C6A H6AA 0.9900 . ?
C6A H6AB 0.9900 . ?
C6B H6B 0.9500 . ?
C6B C7B 1.362(3) . ?
C7B H7B 0.9500 . ?
C7B C8B 1.415(3) . ?
C8B H8B 0.9500 . ?
C8B C9B 1.360(3) . ?
C9B H9B 0.9500 . ?
C9B C10B 1.421(3) . ?

loop_
_geom_torsion_atom_site_label_1
_geom_torsion_atom_site_label_2
_geom_torsion_atom_site_label_3
_geom_torsion_atom_site_label_4
_geom_torsion
_geom_torsion_site_symmetry_1
_geom_torsion_site_symmetry_2
_geom_torsion_site_symmetry_3
_geom_torsion_site_symmetry_4
_geom_torsion_publ_flag
O1B C3B C4B C5B 177.93(17) . . . . ?
N1A C4A C5A C1A -0.8(3) . . . . ?
C1A C2A C3A N1A -0.5(3) . . . . ?
C1B C2B C3B O1B -179.15(17) . . . . ?
C1B C2B C3B C4B -0.7(3) . . . . ?
C1B C2B C008 O2B 7.4(3) . . . . ?
C1B C2B C008 O3B -172.91(17) . . . . ?
C2A C1A C5A C4A -0.5(3) . . . . ?
C2A C1A C6A C6A -6.2(3) . . . 3_565 ?
C2B C1B C10B C5B -0.6(3) . . . . ?
C2B C1B C10B C9B 177.68(17) . . . . ?
C2B C3B C4B C5B -0.5(3) . . . . ?
C3A N1A C4A C5A 1.5(3) . . . . ?
C3B C2B C008 O2B -171.27(17) . . . . ?
C3B C2B C008 O3B 8.5(3) . . . . ?
C3B C4B C5B C6B -177.29(18) . . . . ?
C3B C4B C5B C10B 1.2(3) . . . . ?
C4A N1A C3A C2A -0.8(3) . . . . ?
C4B C5B C6B C7B 177.66(19) . . . . ?
C4B C5B C10B C1B -0.6(3) . . . . ?
C4B C5B C10B C9B -179.00(17) . . . . ?
C5A C1A C2A C3A 1.2(3) . . . . ?
C5A C1A C6A C6A 174.4(2) . . . 3_565 ?
C5B C6B C7B C8B 1.3(3) . . . . ?
C6A C1A C2A C3A -178.18(17) . . . . ?
C6A C1A C5A C4A 178.89(18) . . . . ?
C6B C5B C10B C1B 177.92(17) . . . . ?
C6B C5B C10B C9B -0.4(3) . . . . ?
C6B C7B C8B C9B -0.4(3) . . . . ?
C7B C8B C9B C10B -0.9(3) . . . . ?
C008 C2B C3B O1B -0.5(3) . . . . ?
C008 C2B C3B C4B 177.97(17) . . . . ?
C8B C9B C10B C1B -176.96(18) . . . . ?
C8B C9B C10B C5B 1.3(3) . . . . ?
C10B C1B C2B C3B 1.3(3) . . . . ?
C10B C1B C2B C008 -177.37(16) . . . . ?
C10B C5B C6B C7B -0.8(3) . . . . ?
